data_7057580
loop_
_publ_author_name
'Cant\'on-D\'iaz, Arelly M.'
'Mu\~noz-Flores, Blanca M.'
'Moggio, Ivana'
'Arias, Eduardo'
'De Le\'on, Arxel'
'Garc\'ia-L\'opez, Mar\'ia C.'
'Santill\'an, Rosa'
'Ochoa, Mar\'ia E.'
'Jim\'enez-P\'erez, V\'ictor M.'

_publ_section_title
;
 One-pot microwave-assisted synthesis of organotin Schiff bases: an
 optical and electrochemical study towards their effects in organic solar
 cells
;
_journal_issue 17
_journal_name_full 'New Journal of Chemistry'
_journal_page_first 14586
_journal_paper_doi 10.1039/C8NJ02998A
_journal_volume 42
_journal_year 2018
_chemical_formula_sum 'C25 H29 N O2 Sn'
_chemical_formula_weight 494.18
_space_group_crystal_system triclinic
_space_group_IT_number 2
_space_group_name_Hall '-P 1'
_space_group_name_H-M_alt 'P -1'
_symmetry_space_group_name_Hall '-P 1'
_symmetry_space_group_name_H-M 'P -1'
_atom_sites_solution_hydrogens mixed
_audit_creation_method SHELXL-2017/1
_audit_update_record
;
2017-11-29 deposited with the CCDC.
2018-07-19 downloaded from the CCDC.
;
_cell_angle_alpha 115.990(2)
_cell_angle_beta 94.709(2)
_cell_angle_gamma 104.671(2)
_cell_formula_units_Z 4
_cell_length_a 12.1038(5)
_cell_length_b 14.7568(6)
_cell_length_c 15.3023(6)
_cell_measurement_temperature 293(2)
_cell_volume 2317.36(17)
_computing_structure_refinement 'SHELXL-2017/1 (Sheldrick, 2017)'
_diffrn_ambient_temperature 293(2)
_diffrn_measured_fraction_theta_full 0.996
_diffrn_measured_fraction_theta_max 0.986
_diffrn_radiation_type MoK\a
_diffrn_radiation_wavelength 0.71073
_diffrn_reflns_av_R_equivalents 0.0782
_diffrn_reflns_av_unetI/netI 0.0825
_diffrn_reflns_Laue_measured_fraction_full 0.996
_diffrn_reflns_Laue_measured_fraction_max 0.986
_diffrn_reflns_limit_h_max 10
_diffrn_reflns_limit_h_min -15
_diffrn_reflns_limit_k_max 19
_diffrn_reflns_limit_k_min -19
_diffrn_reflns_limit_l_max 19
_diffrn_reflns_limit_l_min -19
_diffrn_reflns_number 30686
_diffrn_reflns_point_group_measured_fraction_full 0.996
_diffrn_reflns_point_group_measured_fraction_max 0.986
_diffrn_reflns_theta_full 25.242
_diffrn_reflns_theta_max 27.502
_diffrn_reflns_theta_min 3.038
_exptl_absorpt_coefficient_mu 1.122
_exptl_crystal_density_diffrn 1.416
_exptl_crystal_F_000 1008
_refine_diff_density_max 0.671
_refine_diff_density_min -0.981
_refine_diff_density_rms 0.083
_refine_ls_extinction_method none
_refine_ls_goodness_of_fit_ref 0.953
_refine_ls_hydrogen_treatment mixed
_refine_ls_matrix_type full
_refine_ls_number_parameters 611
_refine_ls_number_reflns 10500
_refine_ls_number_restraints 6
_refine_ls_restrained_S_all 0.964
_refine_ls_R_factor_all 0.1320
_refine_ls_R_factor_gt 0.0525
_refine_ls_shift/su_max 1.252
_refine_ls_shift/su_mean 0.044
_refine_ls_structure_factor_coef Fsqd
_refine_ls_weighting_details 'w=1/[\s^2^(Fo^2^)+(0.0871P)^2^] where P=(Fo^2^+2Fc^2^)/3'
_refine_ls_weighting_scheme calc
_refine_ls_wR_factor_gt 0.1305
_refine_ls_wR_factor_ref 0.1661
_reflns_Friedel_coverage 0.000
_reflns_number_gt 5139
_reflns_number_total 10500
_reflns_threshold_expression 'I > 2\s(I)'
_cod_data_source_file c8nj02998a2.cif
_cod_data_source_block shelx
_cod_depositor_comments 'Adding full bibliography for 7057580--7057582.cif.'
_cod_database_code 7057580
_shelx_shelxl_version_number 2017/1
_shelx_space_group_comment
;
The symmetry employed for this shelxl refinement is uniquely defined
by the following loop, which should always be used as a source of
symmetry information in preference to the above space-group names.
They are only intended as comments.
;

loop_
_space_group_symop_operation_xyz
'x, y, z'
'-x, -y, -z'

loop_
_atom_site_label
_atom_site_type_symbol
_atom_site_fract_x
_atom_site_fract_y
_atom_site_fract_z
_atom_site_U_iso_or_equiv
_atom_site_adp_type
_atom_site_occupancy
_atom_site_site_symmetry_order
_atom_site_calc_flag
_atom_site_refinement_flags_posn
_atom_site_refinement_flags_adp
C1 C 0.1144(4) 0.2446(4) 0.2566(3) 0.0575(11) Uani 1 1 d . .
C10 C 0.2399(4) 0.2687(4) 0.2651(4) 0.0602(12) Uani 1 1 d . .
C31 C 0.6671(8) 0.7927(6) 0.5106(6) 0.106(2) Uani 1 1 d . .
C21 C -0.3420(13) 0.1660(10) -0.0737(13) 0.271(9) Uani 1 1 d D .
H21A H -0.403965 0.143497 -0.129494 0.407 Uiso 1 1 calc R U
H21B H -0.309691 0.242316 -0.039830 0.407 Uiso 1 1 calc R U
H21C H -0.281850 0.135883 -0.096947 0.407 Uiso 1 1 calc R U
C17 C -0.1803(4) 0.3976(4) 0.3878(3) 0.0608(12) Uani 1 1 d . .
C14 C -0.0529(6) 0.5984(6) 0.4201(4) 0.0778(16) Uani 1 1 d . .
C16 C -0.2203(5) 0.4830(5) 0.4343(4) 0.0742(15) Uani 1 1 d . .
C12 C -0.0726(4) 0.4145(4) 0.3583(3) 0.0569(12) Uani 1 1 d . .
C5 C 0.2853(5) 0.1871(5) 0.2128(4) 0.0728(14) Uani 1 1 d . .
C9 C 0.3205(4) 0.3711(4) 0.3241(4) 0.0655(13) Uani 1 1 d . .
C30 C 0.5553(6) 0.7363(4) 0.4467(5) 0.0860(17) Uani 1 1 d . .
C13 C -0.0094(5) 0.5156(4) 0.3745(4) 0.0668(13) Uani 1 1 d . .
C26 C 0.4267(5) 0.6501(4) 0.2791(4) 0.0691(13) Uani 1 1 d . .
C27 C 0.3324(5) 0.6216(4) 0.3177(4) 0.0728(14) Uani 1 1 d . .
C8 C 0.4401(4) 0.3906(5) 0.3292(4) 0.0814(16) Uani 1 1 d . .
C15 C -0.1552(6) 0.5835(6) 0.4521(4) 0.0766(16) Uani 1 1 d . .
C36 C 0.4127(5) 0.6263(4) 0.1768(4) 0.0719(14) Uani 1 1 d . .
C39 C 0.4208(7) 0.5535(6) -0.1246(5) 0.0945(19) Uani 1 1 d . .
C11 C 0.0692(4) 0.3291(4) 0.3043(4) 0.0590(12) Uani 1 1 d . .
C35 C 0.5414(5) 0.7085(5) 0.3438(4) 0.0793(15) Uani 1 1 d . .
C7 C 0.4826(6) 0.3090(6) 0.2782(5) 0.090(2) Uani 1 1 d . .
C42 C 0.2159(5) 0.5333(4) -0.0536(4) 0.0746(15) Uani 1 1 d . .
C6 C 0.4057(6) 0.2084(6) 0.2204(5) 0.0897(19) Uani 1 1 d . .
C38 C 0.4258(6) 0.5748(5) -0.0266(4) 0.0824(16) Uani 1 1 d . .
C40 C 0.3161(8) 0.5247(6) -0.1856(5) 0.101(2) Uani 1 1 d . .
C2 C 0.0414(5) 0.1395(5) 0.1955(5) 0.0860(17) Uani 1 1 d . .
C32 C 0.7643(9) 0.8206(6) 0.4780(7) 0.123(3) Uani 1 1 d . .
C4 C 0.2062(6) 0.0831(6) 0.1501(7) 0.109(3) Uani 1 1 d . .
C28 C 0.3489(7) 0.6535(5) 0.4212(4) 0.0842(17) Uani 1 1 d . .
C29 C 0.4559(7) 0.7076(5) 0.4814(5) 0.093(2) Uani 1 1 d . .
C37 C 0.3242(5) 0.5639(4) 0.0081(4) 0.0692(13) Uani 1 1 d . .
C34 C 0.6459(7) 0.7364(7) 0.3119(7) 0.112(3) Uani 1 1 d . .
C3 C 0.0906(6) 0.0603(6) 0.1413(6) 0.113(3) Uani 1 1 d . .
C41 C 0.2139(7) 0.5130(5) -0.1527(4) 0.0876(18) Uani 1 1 d . .
C43 C 0.0685(6) 0.3737(5) 0.0790(5) 0.0885(17) Uani 1 1 d D .
H43A H 0.049471 0.364022 0.135368 0.106 Uiso 1 1 calc R U
H43B H -0.002492 0.340892 0.027272 0.106 Uiso 1 1 calc R U
C47 C 0.0893(6) 0.6778(5) 0.1946(5) 0.102(2) Uani 1 1 d . .
H47A H 0.056876 0.691493 0.143205 0.122 Uiso 1 1 calc R U
H47B H 0.027195 0.663248 0.227467 0.122 Uiso 1 1 calc R U
C33 C 0.7518(8) 0.7932(8) 0.3762(9) 0.131(3) Uani 1 1 d . .
C49 C 0.1584(12) 0.8811(10) 0.2996(11) 0.260(8) Uani 1 1 d D .
H49A H 0.224986 0.937101 0.351174 0.312 Uiso 1 1 calc R U
H49B H 0.150517 0.895982 0.244057 0.312 Uiso 1 1 calc R U
C50 C 0.0528(12) 0.8774(11) 0.3381(14) 0.347(14) Uani 1 1 d D .
H50A H 0.039406 0.944650 0.360077 0.521 Uiso 1 1 calc R U
H50B H -0.012650 0.822068 0.286552 0.521 Uiso 1 1 calc R U
H50C H 0.061540 0.863033 0.393268 0.521 Uiso 1 1 calc R U
C19 C -0.2759(7) 0.1740(8) 0.0778(6) 0.140(3) Uani 1 1 d D .
H19A H -0.212097 0.153171 0.049198 0.169 Uiso 1 1 calc R U
H19B H -0.251501 0.251117 0.115134 0.169 Uiso 1 1 calc R U
C24 C -0.3806(12) 0.0229(11) 0.3368(11) 0.201(5) Uani 1 1 d . .
H24A H -0.403304 0.072349 0.319254 0.242 Uiso 1 1 calc R U
H24B H -0.378557 -0.036293 0.275415 0.242 Uiso 1 1 calc R U
C44 C 0.1617(10) 0.3213(9) 0.0395(9) 0.209(6) Uani 1 1 d D .
H44A H 0.192723 0.350135 -0.002765 0.251 Uiso 1 1 calc R U
H44B H 0.224825 0.349021 0.096959 0.251 Uiso 1 1 calc R U
C18 C -0.3096(6) 0.1254(7) 0.1454(5) 0.114(2) Uani 1 1 d . .
H18A H -0.329093 0.048733 0.106800 0.136 Uiso 1 1 calc R U
H18B H -0.379708 0.139972 0.165743 0.136 Uiso 1 1 calc R U
C48 C 0.1774(8) 0.7718(6) 0.2650(8) 0.174(4) Uani 1 1 d . .
H48A H 0.247336 0.774946 0.238200 0.209 Uiso 1 1 calc R U
H48B H 0.194496 0.764203 0.324014 0.209 Uiso 1 1 calc R U
C46 C 0.2508(9) 0.1888(8) -0.0576(9) 0.198(5) Uani 1 1 d D .
H46A H 0.238428 0.113702 -0.093772 0.297 Uiso 1 1 calc R U
H46B H 0.262861 0.219066 -0.101686 0.297 Uiso 1 1 calc R U
H46C H 0.318606 0.222062 -0.003896 0.297 Uiso 1 1 calc R U
C45 C 0.1422(13) 0.2075(12) -0.0150(12) 0.387(17) Uani 1 1 d D .
H45A H 0.073241 0.173569 -0.068958 0.464 Uiso 1 1 calc R U
H45B H 0.129151 0.176574 0.029122 0.464 Uiso 1 1 calc R U
C20 C -0.3879(11) 0.1304(12) -0.0058(8) 0.215(6) Uani 1 1 d D .
H20A H -0.419720 0.053293 -0.037514 0.258 Uiso 1 1 calc R U
H20B H -0.447820 0.160715 0.020134 0.258 Uiso 1 1 calc R U
C22 C -0.1636(8) 0.1065(8) 0.3616(7) 0.134(3) Uani 1 1 d . .
H22A H -0.144455 0.042644 0.322179 0.160 Uiso 1 1 calc R U
H22B H -0.097000 0.154282 0.416963 0.160 Uiso 1 1 calc R U
C25 C -0.4716(15) -0.0179(11) 0.3801(12) 0.269(8) Uani 1 1 d . .
H25A H -0.545540 -0.051424 0.333097 0.403 Uiso 1 1 calc R U
H25B H -0.452011 -0.068908 0.395875 0.403 Uiso 1 1 calc R U
H25C H -0.476829 0.040043 0.439839 0.403 Uiso 1 1 calc R U
C23 C -0.2595(16) 0.0778(12) 0.4010(10) 0.205(6) Uani 1 1 d . .
H23A H -0.260638 0.142344 0.457454 0.246 Uiso 1 1 calc R U
H23B H -0.243304 0.032261 0.427265 0.246 Uiso 1 1 calc R U
N2 N 0.3176(4) 0.5825(3) 0.1076(3) 0.0692(11) Uani 1 1 d . .
N1 N -0.0390(3) 0.3232(3) 0.3114(3) 0.0589(10) Uani 1 1 d . .
O4 O 0.1171(3) 0.5241(3) -0.0200(3) 0.0871(11) Uani 1 1 d . .
O3 O 0.2260(4) 0.5635(3) 0.2643(3) 0.0867(11) Uani 1 1 d . .
O1 O -0.0728(3) 0.1104(3) 0.1822(4) 0.1126(16) Uani 1 1 d . .
O2 O -0.2398(3) 0.3008(3) 0.3720(3) 0.0814(10) Uani 1 1 d . .
Sn2 Sn 0.13584(3) 0.53767(3) 0.12318(3) 0.07345(16) Uani 1 1 d . .
Sn1 Sn -0.18199(3) 0.17920(3) 0.27328(3) 0.07688(17) Uani 1 1 d . .
H36 H 0.496(5) 0.642(4) 0.161(4) 0.080(15) Uiso 1 1 d . .
H11 H 0.124(3) 0.395(3) 0.335(3) 0.037(10) Uiso 1 1 d . .
H14 H -0.007(5) 0.657(4) 0.427(4) 0.077(19) Uiso 1 1 d . .
H16 H -0.302(4) 0.474(4) 0.469(3) 0.071(14) Uiso 1 1 d . .
H9 H 0.286(5) 0.437(4) 0.369(4) 0.102(18) Uiso 1 1 d . .
H15 H -0.171(5) 0.655(5) 0.494(4) 0.099(18) Uiso 1 1 d . .
H3 H 0.040(5) -0.016(5) 0.102(4) 0.101(18) Uiso 1 1 d . .
H29 H 0.463(5) 0.721(4) 0.554(4) 0.088(16) Uiso 1 1 d . .
H28 H 0.263(4) 0.622(4) 0.442(3) 0.076(15) Uiso 1 1 d . .
H38 H 0.500(4) 0.600(4) 0.018(4) 0.071(15) Uiso 1 1 d . .
H8 H 0.508(6) 0.482(5) 0.378(5) 0.12(2) Uiso 1 1 d . .
H39 H 0.503(5) 0.574(4) -0.142(4) 0.081(16) Uiso 1 1 d . .
H13 H 0.063(4) 0.524(4) 0.347(4) 0.076(15) Uiso 1 1 d . .
H31 H 0.675(4) 0.829(4) 0.593(4) 0.086(16) Uiso 1 1 d . .
H40 H 0.325(6) 0.525(5) -0.241(5) 0.11(2) Uiso 1 1 d . .
H7 H 0.558(6) 0.323(5) 0.292(5) 0.11(2) Uiso 1 1 d . .
H4 H 0.240(6) 0.038(5) 0.122(5) 0.12(3) Uiso 1 1 d . .
H41 H 0.134(6) 0.490(5) -0.199(5) 0.12(2) Uiso 1 1 d . .
H32 H 0.843(7) 0.874(6) 0.514(6) 0.14(2) Uiso 1 1 d . .
H6 H 0.446(7) 0.166(7) 0.206(6) 0.15(3) Uiso 1 1 d . .
H34 H 0.630(6) 0.727(5) 0.255(5) 0.11(3) Uiso 1 1 d . .
H33 H 0.807(7) 0.807(6) 0.350(6) 0.08(3) Uiso 1 1 d . .

loop_
_atom_site_aniso_label
_atom_site_aniso_U_11
_atom_site_aniso_U_22
_atom_site_aniso_U_33
_atom_site_aniso_U_23
_atom_site_aniso_U_13
_atom_site_aniso_U_12
C1 0.045(2) 0.068(3) 0.062(3) 0.029(3) 0.014(2) 0.024(2)
C10 0.053(3) 0.076(3) 0.062(3) 0.036(3) 0.020(2) 0.029(3)
C31 0.116(6) 0.094(5) 0.084(5) 0.027(4) -0.017(5) 0.035(5)
C21 0.34(3) 0.181(13) 0.34(3) 0.137(16) 0.11(2) 0.132(15)
C17 0.051(3) 0.084(4) 0.053(3) 0.032(3) 0.015(2) 0.032(3)
C14 0.094(5) 0.076(4) 0.075(4) 0.037(3) 0.019(3) 0.041(4)
C16 0.071(4) 0.101(5) 0.056(3) 0.033(3) 0.014(3) 0.046(4)
C12 0.049(3) 0.077(3) 0.047(3) 0.029(2) 0.010(2) 0.027(3)
C5 0.061(3) 0.087(4) 0.083(4) 0.038(3) 0.027(3) 0.044(3)
C9 0.051(3) 0.080(4) 0.067(3) 0.033(3) 0.016(2) 0.026(3)
C30 0.099(5) 0.068(4) 0.076(4) 0.026(3) -0.006(4) 0.027(3)
C13 0.066(3) 0.079(4) 0.061(3) 0.033(3) 0.017(3) 0.033(3)
C26 0.069(3) 0.075(3) 0.056(3) 0.030(3) 0.006(3) 0.017(3)
C27 0.090(4) 0.076(3) 0.058(3) 0.033(3) 0.015(3) 0.032(3)
C8 0.047(3) 0.108(5) 0.087(4) 0.042(4) 0.022(3) 0.024(3)
C15 0.086(4) 0.093(5) 0.056(3) 0.028(3) 0.011(3) 0.053(4)
C36 0.067(3) 0.082(4) 0.068(3) 0.039(3) 0.018(3) 0.019(3)
C39 0.098(5) 0.124(5) 0.079(4) 0.062(4) 0.036(4) 0.034(4)
C11 0.045(3) 0.073(3) 0.059(3) 0.030(3) 0.011(2) 0.021(3)
C35 0.078(4) 0.079(4) 0.072(4) 0.036(3) 0.000(3) 0.017(3)
C7 0.047(3) 0.125(6) 0.097(5) 0.048(4) 0.024(3) 0.034(4)
C42 0.085(4) 0.078(4) 0.062(3) 0.039(3) 0.004(3) 0.022(3)
C6 0.064(4) 0.104(5) 0.108(5) 0.045(4) 0.026(4) 0.046(4)
C38 0.080(4) 0.106(5) 0.067(4) 0.049(3) 0.014(3) 0.026(4)
C40 0.124(6) 0.113(5) 0.062(4) 0.051(4) 0.017(4) 0.013(4)
C2 0.060(4) 0.071(4) 0.111(5) 0.026(3) 0.019(3) 0.027(3)
C32 0.100(6) 0.092(5) 0.119(7) 0.022(5) -0.038(6) 0.015(5)
C4 0.074(4) 0.080(5) 0.161(7) 0.037(5) 0.041(5) 0.040(4)
C28 0.113(5) 0.090(4) 0.058(3) 0.041(3) 0.021(4) 0.035(4)
C29 0.134(7) 0.089(4) 0.056(4) 0.031(3) 0.012(4) 0.043(4)
C37 0.070(3) 0.080(3) 0.064(3) 0.045(3) 0.016(3) 0.016(3)
C34 0.083(5) 0.125(6) 0.094(5) 0.042(5) -0.017(4) 0.007(4)
C3 0.069(4) 0.068(4) 0.158(7) 0.014(4) 0.027(4) 0.026(3)
C41 0.094(5) 0.101(4) 0.068(4) 0.050(3) 0.004(4) 0.017(4)
C43 0.091(4) 0.091(4) 0.090(4) 0.052(4) 0.011(3) 0.025(4)
C47 0.088(4) 0.094(5) 0.101(5) 0.031(4) -0.002(4) 0.029(4)
C33 0.081(6) 0.131(7) 0.148(9) 0.059(7) 0.002(6) 0.003(5)
C49 0.157(11) 0.140(10) 0.288(18) -0.035(10) -0.014(12) 0.013(9)
C50 0.149(12) 0.161(11) 0.45(3) -0.076(14) 0.037(15) 0.021(10)
C19 0.125(7) 0.164(8) 0.117(6) 0.055(6) 0.011(6) 0.050(6)
C24 0.173(11) 0.235(14) 0.243(15) 0.174(13) 0.051(11) 0.026(10)
C44 0.242(14) 0.128(8) 0.213(13) 0.051(8) -0.027(10) 0.070(9)
C18 0.079(4) 0.144(6) 0.096(5) 0.037(5) 0.015(4) 0.040(4)
C48 0.123(7) 0.080(5) 0.243(12) 0.020(6) 0.001(7) 0.031(5)
C46 0.164(9) 0.134(8) 0.225(12) 0.007(8) 0.075(9) 0.073(7)
C45 0.45(3) 0.44(3) 0.165(14) -0.010(16) -0.026(16) 0.30(3)
C20 0.266(16) 0.201(13) 0.108(8) 0.032(8) 0.015(9) 0.050(12)
C22 0.133(7) 0.131(7) 0.154(8) 0.085(6) 0.030(6) 0.038(6)
C25 0.36(2) 0.203(13) 0.34(2) 0.185(14) 0.194(17) 0.097(13)
C23 0.261(17) 0.216(13) 0.192(12) 0.143(11) 0.019(12) 0.086(13)
N2 0.068(3) 0.083(3) 0.056(2) 0.036(2) 0.011(2) 0.018(2)
N1 0.051(2) 0.068(3) 0.057(2) 0.026(2) 0.0157(18) 0.024(2)
O4 0.074(3) 0.113(3) 0.074(2) 0.054(2) 0.007(2) 0.015(2)
O3 0.081(3) 0.118(3) 0.063(2) 0.052(2) 0.015(2) 0.021(2)
O1 0.056(2) 0.081(3) 0.151(4) 0.017(3) 0.021(2) 0.015(2)
O2 0.056(2) 0.100(3) 0.092(3) 0.046(2) 0.0296(19) 0.026(2)
Sn2 0.0745(3) 0.0798(3) 0.0673(3) 0.0395(2) 0.01459(19) 0.0189(2)
Sn1 0.0486(2) 0.0824(3) 0.0937(3) 0.0390(2) 0.01531(19) 0.01714(18)

loop_
_atom_type_symbol
_atom_type_description
_atom_type_scat_dispersion_real
_atom_type_scat_dispersion_imag
_atom_type_scat_source
C C 0.0033 0.0016 'International Tables Vol C Tables 4.2.6.8 and 6.1.1.4'
H H 0.0000 0.0000 'International Tables Vol C Tables 4.2.6.8 and 6.1.1.4'
N N 0.0061 0.0033 'International Tables Vol C Tables 4.2.6.8 and 6.1.1.4'
O O 0.0106 0.0060 'International Tables Vol C Tables 4.2.6.8 and 6.1.1.4'
Sn Sn -0.6537 1.4246 'International Tables Vol C Tables 4.2.6.8 and 6.1.1.4'

loop_
_geom_angle_atom_site_label_1
_geom_angle_atom_site_label_2
_geom_angle_atom_site_label_3
_geom_angle
C2 C1 C11 122.0(4)
C2 C1 C10 118.8(4)
C11 C1 C10 119.0(4)
C9 C10 C5 117.0(5)
C9 C10 C1 123.3(4)
C5 C10 C1 119.7(5)
C32 C31 C30 122.5(8)
C32 C31 H31 117(3)
C30 C31 H31 119(3)
C20 C21 H21A 109.5
C20 C21 H21B 109.5
H21A C21 H21B 109.5
C20 C21 H21C 109.4
H21A C21 H21C 109.5
H21B C21 H21C 109.5
O2 C17 C16 121.5(5)
O2 C17 C12 119.5(5)
C16 C17 C12 119.0(5)
C15 C14 C13 121.1(7)
C15 C14 H14 127(4)
C13 C14 H14 112(4)
C17 C16 C15 120.2(6)
C17 C16 H16 120(2)
C15 C16 H16 119(2)
C13 C12 N1 124.8(4)
C13 C12 C17 120.1(5)
N1 C12 C17 115.1(4)
C6 C5 C10 120.6(6)
C6 C5 C4 120.8(6)
C10 C5 C4 118.6(5)
C8 C9 C10 121.3(5)
C8 C9 H9 121(3)
C10 C9 H9 118(3)
C29 C30 C31 121.9(7)
C29 C30 C35 118.4(6)
C31 C30 C35 119.7(7)
C14 C13 C12 119.1(6)
C14 C13 H13 122(3)
C12 C13 H13 119(3)
C27 C26 C36 121.7(5)
C27 C26 C35 119.6(5)
C36 C26 C35 118.7(5)
O3 C27 C26 124.3(5)
O3 C27 C28 115.9(6)
C26 C27 C28 119.8(6)
C7 C8 C9 120.6(6)
C7 C8 H8 120(3)
C9 C8 H8 120(3)
C14 C15 C16 120.3(6)
C14 C15 H15 112(3)
C16 C15 H15 127(3)
N2 C36 C26 129.5(5)
N2 C36 H36 122(3)
C26 C36 H36 108(3)
C40 C39 C38 119.8(7)
C40 C39 H39 124(3)
C38 C39 H39 115(3)
N1 C11 C1 128.1(5)
N1 C11 H11 118(2)
C1 C11 H11 114(2)
C30 C35 C34 116.0(6)
C30 C35 C26 119.0(6)
C34 C35 C26 124.8(6)
C8 C7 C6 119.1(6)
C8 C7 H7 117(4)
C6 C7 H7 124(4)
O4 C42 C37 121.4(5)
O4 C42 C41 121.0(5)
C37 C42 C41 117.6(6)
C7 C6 C5 121.3(6)
C7 C6 H6 107(5)
C5 C6 H6 130(6)
C37 C38 C39 119.9(6)
C37 C38 H38 120(3)
C39 C38 H38 120(3)
C39 C40 C41 121.2(6)
C39 C40 H40 111(4)
C41 C40 H40 127(4)
O1 C2 C1 123.2(5)
O1 C2 C3 117.1(5)
C1 C2 C3 119.6(5)
C31 C32 C33 118.4(8)
C31 C32 H32 132(4)
C33 C32 H32 108(4)
C3 C4 C5 122.2(7)
C3 C4 H4 125(5)
C5 C4 H4 113(5)
C29 C28 C27 120.6(7)
C29 C28 H28 127(2)
C27 C28 H28 112(2)
C28 C29 C30 122.5(6)
C28 C29 H29 117(3)
C30 C29 H29 121(3)
C38 C37 C42 121.1(5)
C38 C37 N2 125.3(5)
C42 C37 N2 113.6(5)
C33 C34 C35 122.5(9)
C33 C34 H34 125(5)
C35 C34 H34 110(5)
C33 C34 H33 24(2)
C35 C34 H33 147(2)
H34 C34 H33 102(6)
C4 C3 C2 121.0(7)
C4 C3 H3 119(3)
C2 C3 H3 120(3)
C40 C41 C42 120.4(6)
C40 C41 H41 121(3)
C42 C41 H41 118(3)
C44 C43 Sn2 108.7(6)
C44 C43 H43A 109.9
Sn2 C43 H43A 110.0
C44 C43 H43B 109.9
Sn2 C43 H43B 110.0
H43A C43 H43B 108.3
C48 C47 Sn2 118.0(5)
C48 C47 H47A 107.8
Sn2 C47 H47A 107.8
C48 C47 H47B 107.8
Sn2 C47 H47B 107.8
H47A C47 H47B 107.1
C34 C33 C32 120.7(10)
C50 C49 C48 108.2(13)
C50 C49 H49A 110.0
C48 C49 H49A 110.0
C50 C49 H49B 110.1
C48 C49 H49B 110.1
H49A C49 H49B 108.4
C49 C50 H50A 109.5
C49 C50 H50B 109.4
H50A C50 H50B 109.5
C49 C50 H50C 109.5
H50A C50 H50C 109.5
H50B C50 H50C 109.5
C18 C19 C20 106.1(8)
C18 C19 H19A 110.5
C20 C19 H19A 110.5
C18 C19 H19B 110.5
C20 C19 H19B 110.5
H19A C19 H19B 108.7
C25 C24 C23 116.2(14)
C25 C24 H24A 108.2
C23 C24 H24A 108.3
C25 C24 H24B 108.2
C23 C24 H24B 108.2
H24A C24 H24B 107.4
C45 C44 C43 125.7(10)
C45 C44 H44A 105.9
C43 C44 H44A 105.9
C45 C44 H44B 105.8
C43 C44 H44B 105.9
H44A C44 H44B 106.2
C19 C18 Sn1 115.6(5)
C19 C18 H18A 108.4
Sn1 C18 H18A 108.4
C19 C18 H18B 108.4
Sn1 C18 H18B 108.4
H18A C18 H18B 107.4
C47 C48 C49 120.4(8)
C47 C48 H48A 107.2
C49 C48 H48A 107.2
C47 C48 H48B 107.2
C49 C48 H48B 107.3
H48A C48 H48B 106.9
C45 C46 H46A 109.4
C45 C46 H46B 109.6
H46A C46 H46B 109.5
C45 C46 H46C 109.4
H46A C46 H46C 109.5
H46B C46 H46C 109.5
C44 C45 C46 109.1(11)
C44 C45 H45A 109.8
C46 C45 H45A 109.8
C44 C45 H45B 109.9
C46 C45 H45B 110.0
H45A C45 H45B 108.3
C21 C20 C19 101.6(12)
C21 C20 H20A 111.5
C19 C20 H20A 111.5
C21 C20 H20B 111.4
C19 C20 H20B 111.5
H20A C20 H20B 109.3
C23 C22 Sn1 117.8(7)
C23 C22 H22A 107.8
Sn1 C22 H22A 107.8
C23 C22 H22B 107.9
Sn1 C22 H22B 107.9
H22A C22 H22B 107.2
C24 C25 H25A 109.5
C24 C25 H25B 109.5
H25A C25 H25B 109.5
C24 C25 H25C 109.4
H25A C25 H25C 109.5
H25B C25 H25C 109.5
C22 C23 C24 120.5(11)
C22 C23 H23A 107.2
C24 C23 H23A 107.2
C22 C23 H23B 107.2
C24 C23 H23B 107.2
H23A C23 H23B 106.9
C36 N2 C37 120.1(4)
C36 N2 Sn2 127.7(3)
C37 N2 Sn2 112.1(3)
C11 N1 C12 122.1(4)
C11 N1 Sn1 126.1(3)
C12 N1 Sn1 111.3(3)
C42 O4 Sn2 114.9(3)
C27 O3 Sn2 131.7(3)
C2 O1 Sn1 130.9(4)
C17 O2 Sn1 114.1(3)
O4 Sn2 C43 97.4(2)
O4 Sn2 C47 97.6(2)
C43 Sn2 C47 139.2(3)
O4 Sn2 O3 157.26(16)
C43 Sn2 O3 89.0(2)
C47 Sn2 O3 91.5(2)
O4 Sn2 N2 76.88(15)
C43 Sn2 N2 111.5(2)
C47 Sn2 N2 108.8(2)
O3 Sn2 N2 80.47(15)
C22 Sn1 C18 129.1(4)
C22 Sn1 O2 98.3(3)
C18 Sn1 O2 97.8(2)
C22 Sn1 O1 93.4(3)
C18 Sn1 O1 89.5(2)
O2 Sn1 O1 157.59(16)
C22 Sn1 N1 115.3(3)
C18 Sn1 N1 115.3(3)
O2 Sn1 N1 77.03(14)
O1 Sn1 N1 80.70(15)

loop_
_geom_bond_atom_site_label_1
_geom_bond_atom_site_label_2
_geom_bond_distance
C1 C2 1.399(7)
C1 C11 1.415(7)
C1 C10 1.451(6)
C10 C9 1.401(7)
C10 C5 1.397(7)
C31 C32 1.354(11)
C31 C30 1.407(9)
C31 H31 1.11(5)
C21 C20 1.447(8)
C21 H21A 0.9600
C21 H21B 0.9600
C21 H21C 0.9600
C17 O2 1.328(6)
C17 C16 1.381(7)
C17 C12 1.413(7)
C14 C15 1.369(9)
C14 C13 1.378(8)
C14 H14 0.85(5)
C16 C15 1.383(8)
C16 H16 1.17(5)
C12 C13 1.392(7)
C12 N1 1.405(6)
C5 C6 1.394(8)
C5 C4 1.417(9)
C9 C8 1.391(7)
C9 H9 1.12(6)
C30 C29 1.397(9)
C30 C35 1.427(8)
C13 H13 1.01(5)
C26 C27 1.382(7)
C26 C36 1.431(7)
C26 C35 1.439(7)
C27 O3 1.310(6)
C27 C28 1.420(7)
C8 C7 1.371(9)
C8 H8 1.22(6)
C15 H15 1.05(6)
C36 N2 1.299(6)
C36 H36 1.05(5)
C39 C40 1.358(9)
C39 C38 1.384(8)
C39 H39 1.06(5)
C11 N1 1.306(5)
C11 H11 0.91(4)
C35 C34 1.421(10)
C7 C6 1.366(10)
C7 H7 0.87(6)
C42 O4 1.339(7)
C42 C37 1.392(7)
C42 C41 1.408(7)
C6 H6 0.85(8)
C38 C37 1.379(8)
C38 H38 0.95(5)
C40 C41 1.372(9)
C40 H40 0.87(6)
C2 O1 1.309(6)
C2 C3 1.412(8)
C32 C33 1.411(13)
C32 H32 1.00(8)
C4 C3 1.334(9)
C4 H4 0.83(7)
C28 C29 1.341(9)
C28 H28 1.15(5)
C29 H29 1.04(5)
C37 N2 1.436(6)
C34 C33 1.356(11)
C34 H34 0.82(6)
C34 H33 1.87(8)
C3 H3 1.00(6)
C41 H41 1.03(6)
C43 C44 1.543(8)
C43 Sn2 2.110(6)
C43 H43A 0.9700
C43 H43B 0.9700
C47 C48 1.404(10)
C47 Sn2 2.121(7)
C47 H47A 0.9700
C47 H47B 0.9700
C49 C50 1.450(9)
C49 C48 1.548(15)
C49 H49A 0.9700
C49 H49B 0.9700
C50 H50A 0.9600
C50 H50B 0.9600
C50 H50C 0.9600
C19 C18 1.522(11)
C19 C20 1.562(8)
C19 H19A 0.9700
C19 H19B 0.9700
C24 C25 1.466(14)
C24 C23 1.496(16)
C24 H24A 0.9700
C24 H24B 0.9700
C44 C45 1.452(9)
C44 H44A 0.9700
C44 H44B 0.9700
C18 Sn1 2.090(7)
C18 H18A 0.9700
C18 H18B 0.9700
C48 H48A 0.9700
C48 H48B 0.9700
C46 C45 1.549(9)
C46 H46A 0.9600
C46 H46B 0.9600
C46 H46C 0.9600
C45 H45A 0.9700
C45 H45B 0.9700
C20 H20A 0.9700
C20 H20B 0.9700
C22 C23 1.407(15)
C22 Sn1 2.091(8)
C22 H22A 0.9700
C22 H22B 0.9700
C25 H25A 0.9600
C25 H25B 0.9600
C25 H25C 0.9600
C23 H23A 0.9700
C23 H23B 0.9700
N2 Sn2 2.196(4)
N1 Sn1 2.177(4)
O4 Sn2 2.099(4)
O3 Sn2 2.163(4)
O1 Sn1 2.112(4)
O2 Sn1 2.104(4)

loop_
_geom_torsion_atom_site_label_1
_geom_torsion_atom_site_label_2
_geom_torsion_atom_site_label_3
_geom_torsion_atom_site_label_4
_geom_torsion
C2 C1 C10 C9 179.9(5)
C11 C1 C10 C9 4.6(7)
C2 C1 C10 C5 -0.3(7)
C11 C1 C10 C5 -175.6(4)
O2 C17 C16 C15 178.4(5)
C12 C17 C16 C15 -0.3(7)
O2 C17 C12 C13 -180.0(4)
C16 C17 C12 C13 -1.3(7)
O2 C17 C12 N1 1.4(6)
C16 C17 C12 N1 -179.9(4)
C9 C10 C5 C6 0.3(8)
C1 C10 C5 C6 -179.6(5)
C9 C10 C5 C4 -178.3(6)
C1 C10 C5 C4 1.9(8)
C5 C10 C9 C8 0.8(7)
C1 C10 C9 C8 -179.4(5)
C32 C31 C30 C29 179.7(7)
C32 C31 C30 C35 -1.2(10)
C15 C14 C13 C12 1.9(8)
N1 C12 C13 C14 179.0(4)
C17 C12 C13 C14 0.5(7)
C36 C26 C27 O3 6.2(9)
C35 C26 C27 O3 -176.1(5)
C36 C26 C27 C28 -175.5(5)
C35 C26 C27 C28 2.3(8)
C10 C9 C8 C7 -1.6(9)
C13 C14 C15 C16 -3.5(8)
C17 C16 C15 C14 2.7(8)
C27 C26 C36 N2 3.6(9)
C35 C26 C36 N2 -174.1(5)
C2 C1 C11 N1 10.1(8)
C10 C1 C11 N1 -174.7(4)
C29 C30 C35 C34 -177.8(6)
C31 C30 C35 C34 3.0(9)
C29 C30 C35 C26 -1.4(8)
C31 C30 C35 C26 179.5(5)
C27 C26 C35 C30 -0.3(8)
C36 C26 C35 C30 177.5(5)
C27 C26 C35 C34 175.8(7)
C36 C26 C35 C34 -6.4(9)
C9 C8 C7 C6 1.4(10)
C8 C7 C6 C5 -0.4(11)
C10 C5 C6 C7 -0.5(10)
C4 C5 C6 C7 178.0(7)
C40 C39 C38 C37 1.7(10)
C38 C39 C40 C41 -2.1(11)
C11 C1 C2 O1 -4.0(9)
C10 C1 C2 O1 -179.1(6)
C11 C1 C2 C3 173.3(6)
C10 C1 C2 C3 -1.9(9)
C30 C31 C32 C33 0.9(12)
C6 C5 C4 C3 180.0(8)
C10 C5 C4 C3 -1.5(12)
O3 C27 C28 C29 175.9(5)
C26 C27 C28 C29 -2.6(9)
C27 C28 C29 C30 0.8(10)
C31 C30 C29 C28 -179.7(6)
C35 C30 C29 C28 1.1(9)
C39 C38 C37 C42 -1.0(9)
C39 C38 C37 N2 179.3(6)
O4 C42 C37 C38 -179.0(5)
C41 C42 C37 C38 0.5(8)
O4 C42 C37 N2 0.7(7)
C41 C42 C37 N2 -179.7(5)
C30 C35 C34 C33 -4.9(12)
C26 C35 C34 C33 178.8(7)
C5 C4 C3 C2 -0.7(13)
O1 C2 C3 C4 179.8(8)
C1 C2 C3 C4 2.4(12)
C39 C40 C41 C42 1.7(11)
O4 C42 C41 C40 178.7(6)
C37 C42 C41 C40 -0.9(9)
C35 C34 C33 C32 4.9(15)
C31 C32 C33 C34 -2.7(14)
Sn2 C43 C44 C45 -167.6(13)
C20 C19 C18 Sn1 -174.7(6)
Sn2 C47 C48 C49 164.4(9)
C50 C49 C48 C47 56.1(18)
C43 C44 C45 C46 169.6(11)
C18 C19 C20 C21 -170.9(9)
Sn1 C22 C23 C24 45.2(16)
C25 C24 C23 C22 171.1(11)
C26 C36 N2 C37 -178.7(5)
C26 C36 N2 Sn2 5.2(8)
C38 C37 N2 C36 9.8(8)
C42 C37 N2 C36 -169.9(5)
C38 C37 N2 Sn2 -173.5(5)
C42 C37 N2 Sn2 6.8(6)
C1 C11 N1 C12 -177.7(4)
C1 C11 N1 Sn1 11.2(7)
C13 C12 N1 C11 20.4(7)
C17 C12 N1 C11 -161.0(4)
C13 C12 N1 Sn1 -167.2(4)
C17 C12 N1 Sn1 11.3(5)
C37 C42 O4 Sn2 -8.4(7)
C41 C42 O4 Sn2 172.1(4)
C26 C27 O3 Sn2 -25.4(8)
C28 C27 O3 Sn2 156.2(4)
C1 C2 O1 Sn1 -24.8(10)
C3 C2 O1 Sn1 157.9(5)
C16 C17 O2 Sn1 167.2(4)
C12 C17 O2 Sn1 -14.1(5)
